data_2236277
loop_
_publ_author_name
'Mahabaleshwaraiah, N. M.'
'Ravi, H. R.'
'Vinduvahini, M.'
'Sreepad, H. R.'
'Kotresh, O.'

_publ_section_title
;
 (3-Oxo-3<i>H</i>-benzo[<i>f</i>]chromen-1-yl)methyl
 <i>N</i>,<i>N</i>-dimethylcarbamodithioate
;
_journal_coeditor_code HB6942
_journal_issue 10
_journal_name_full 'Acta Crystallographica Section E'
_journal_page_first o3001
_journal_paper_doi 10.1107/S160053681203975X
_journal_volume 68
_journal_year 2012
_chemical_formula_iupac 'C17 H15 N O2 S2'
_chemical_formula_moiety 'C17 H15 N O2 S2'
_chemical_formula_sum 'C17 H15 N O2 S2'
_chemical_formula_weight 329.42
_chemical_melting_point 435
_chemical_name_systematic
;
(3-oxo-3<i>H</i>-benzo[<i>f</i>]chromen-1-yl)methyl
<i>N</i>,<i>N</i>-dimethylcarbamodithioate
;
_space_group_IT_number 14
_symmetry_cell_setting monoclinic
_symmetry_space_group_name_Hall '-P 2yn'
_symmetry_space_group_name_H-M 'P 1 21/n 1'
_atom_sites_solution_hydrogens geom
_atom_sites_solution_primary direct
_atom_sites_solution_secondary difmap
_audit_creation_method SHELXL97
_cell_angle_alpha 90.00
_cell_angle_beta 101.5910(10)
_cell_angle_gamma 90.00
_cell_formula_units_Z 4
_cell_length_a 14.1575(2)
_cell_length_b 6.93990(10)
_cell_length_c 15.9750(2)
_cell_measurement_reflns_used 2708
_cell_measurement_temperature 296(2)
_cell_measurement_theta_max 25.00
_cell_measurement_theta_min 1.76
_cell_volume 1537.56(4)
_computing_cell_refinement 'SAINT (Bruker, 2001)'
_computing_data_collection 'SMART (Bruker, 2001)'
_computing_data_reduction 'SAINT (Bruker, 2001)'
_computing_molecular_graphics 'ORTEP-3 (Farrugia, 1997)'
_computing_publication_material 'SHELXL97 (Sheldrick, 2008)'
_computing_structure_refinement 'SHELXL97 (Sheldrick, 2008)'
_computing_structure_solution 'SHELXS97 (Sheldrick, 2008)'
_diffrn_ambient_temperature 296(2)
_diffrn_measured_fraction_theta_full 1.000
_diffrn_measured_fraction_theta_max 1.000
_diffrn_measurement_device_type 'Bruker SMART CCD'
_diffrn_measurement_method '\w and \f'
_diffrn_radiation_monochromator graphite
_diffrn_radiation_source 'fine-focus sealed tube'
_diffrn_radiation_type MoK\a
_diffrn_radiation_wavelength 0.71073
_diffrn_reflns_av_R_equivalents 0.0231
_diffrn_reflns_av_sigmaI/netI 0.0156
_diffrn_reflns_limit_h_max 16
_diffrn_reflns_limit_h_min -16
_diffrn_reflns_limit_k_max 8
_diffrn_reflns_limit_k_min -8
_diffrn_reflns_limit_l_max 18
_diffrn_reflns_limit_l_min -18
_diffrn_reflns_number 14561
_diffrn_reflns_theta_full 25.00
_diffrn_reflns_theta_max 25.00
_diffrn_reflns_theta_min 1.76
_exptl_absorpt_coefficient_mu 0.352
_exptl_absorpt_correction_T_max 1.0000
_exptl_absorpt_correction_T_min 0.7700
_exptl_absorpt_correction_type multi-scan
_exptl_absorpt_process_details '(SADABS; Bruker, 2001)'
_exptl_crystal_colour colourless
_exptl_crystal_density_diffrn 1.423
_exptl_crystal_density_method 'not measured'
_exptl_crystal_description plate
_exptl_crystal_F_000 688
_exptl_crystal_size_max 0.24
_exptl_crystal_size_mid 0.20
_exptl_crystal_size_min 0.12
_refine_diff_density_max 0.275
_refine_diff_density_min -0.236
_refine_ls_extinction_method none
_refine_ls_goodness_of_fit_ref 1.059
_refine_ls_hydrogen_treatment constr
_refine_ls_matrix_type full
_refine_ls_number_parameters 199
_refine_ls_number_reflns 2708
_refine_ls_number_restraints 0
_refine_ls_restrained_S_all 1.059
_refine_ls_R_factor_all 0.0391
_refine_ls_R_factor_gt 0.0343
_refine_ls_shift/su_max 0.000
_refine_ls_shift/su_mean 0.000
_refine_ls_structure_factor_coef Fsqd
_refine_ls_weighting_details 'calc w = 1/[\s^2^(Fo^2^)+(0.0638P)^2^+0.3710P] where P=(Fo^2^+2Fc^2^)/3'
_refine_ls_weighting_scheme calc
_refine_ls_wR_factor_gt 0.0994
_refine_ls_wR_factor_ref 0.1035
_reflns_number_gt 2387
_reflns_number_total 2708
_reflns_threshold_expression I>2\s(I)
_cod_data_source_file hb6942.cif
_cod_data_source_block I
_cod_original_sg_symbol_H-M 'P 21/n'
_cod_database_code 2236277
_cod_database_fobs_code 2236277

loop_
_symmetry_equiv_pos_as_xyz
'x, y, z'
'-x+1/2, y+1/2, -z+1/2'
'-x, -y, -z'
'x-1/2, -y-1/2, z-1/2'

loop_
_atom_site_type_symbol
_atom_site_label
_atom_site_fract_x
_atom_site_fract_y
_atom_site_fract_z
_atom_site_U_iso_or_equiv
_atom_site_adp_type
_atom_site_calc_flag
_atom_site_refinement_flags
_atom_site_occupancy
_atom_site_symmetry_multiplicity
S S1 -0.10475(3) 0.58858(7) 0.13224(3) 0.04867(17) Uani d . 1 1
S S2 -0.13511(3) 1.01975(7) 0.13357(4) 0.05409(18) Uani d . 1 1
O O1 0.15254(9) 0.74478(19) 0.41212(8) 0.0436(3) Uani d . 1 1
O O2 0.01004(11) 0.7691(3) 0.44665(9) 0.0652(4) Uani d . 1 1
N N1 -0.27082(10) 0.7553(3) 0.12911(10) 0.0488(4) Uani d . 1 1
C C1 0.41046(13) 0.7183(3) 0.19340(13) 0.0456(4) Uani d . 1 1
H H1 0.4754 0.7065 0.2185 0.055 Uiso calc R 1 1
C C2 0.38414(14) 0.7329(3) 0.10721(13) 0.0508(5) Uani d . 1 1
H H2 0.4303 0.7288 0.0733 0.061 Uiso calc R 1 1
C C3 0.28694(14) 0.7539(3) 0.07027(13) 0.0499(5) Uani d . 1 1
H H3 0.2688 0.7681 0.0113 0.060 Uiso calc R 1 1
C C4 0.21747(13) 0.7542(3) 0.11888(11) 0.0416(4) Uani d . 1 1
H H4 0.1532 0.7687 0.0921 0.050 Uiso calc R 1 1
C C5 0.24097(12) 0.7331(2) 0.20858(11) 0.0328(4) Uani d . 1 1
C C6 0.34099(12) 0.7208(2) 0.24588(12) 0.0366(4) Uani d . 1 1
C C7 0.17168(11) 0.7307(2) 0.26443(10) 0.0314(3) Uani d . 1 1
C C8 0.20897(12) 0.7360(2) 0.35158(11) 0.0354(4) Uani d . 1 1
C C9 0.30765(13) 0.7276(3) 0.38766(12) 0.0435(4) Uani d . 1 1
H H9 0.3286 0.7302 0.4467 0.052 Uiso calc R 1 1
C C10 0.37191(12) 0.7158(3) 0.33586(12) 0.0426(4) Uani d . 1 1
H H10 0.4373 0.7042 0.3595 0.051 Uiso calc R 1 1
C C11 0.06649(11) 0.7181(2) 0.23967(11) 0.0339(4) Uani d . 1 1
C C12 0.01393(12) 0.7310(3) 0.30092(12) 0.0409(4) Uani d . 1 1
H H12 -0.0529 0.7268 0.2842 0.049 Uiso calc R 1 1
C C13 0.05420(13) 0.7508(3) 0.38989(12) 0.0446(4) Uani d . 1 1
C C14 0.01533(12) 0.6860(3) 0.14798(11) 0.0404(4) Uani d . 1 1
H H14A 0.0544 0.5996 0.1213 0.048 Uiso calc R 1 1
H H14B 0.0123 0.8083 0.1181 0.048 Uiso calc R 1 1
C C15 -0.17873(12) 0.7969(3) 0.13185(11) 0.0397(4) Uani d . 1 1
C C16 -0.31006(16) 0.5603(4) 0.12493(16) 0.0676(6) Uani d . 1 1
H H16A -0.3781 0.5660 0.1236 0.101 Uiso calc R 1 1
H H16B -0.2789 0.4888 0.1742 0.101 Uiso calc R 1 1
H H16C -0.2990 0.4977 0.0742 0.101 Uiso calc R 1 1
C C17 -0.34233(14) 0.9085(4) 0.12752(16) 0.0668(6) Uani d . 1 1
H H17A -0.4046 0.8523 0.1258 0.100 Uiso calc R 1 1
H H17B -0.3443 0.9873 0.0778 0.100 Uiso calc R 1 1
H H17C -0.3249 0.9863 0.1779 0.100 Uiso calc R 1 1

loop_
_atom_site_aniso_label
_atom_site_aniso_U_11
_atom_site_aniso_U_22
_atom_site_aniso_U_33
_atom_site_aniso_U_12
_atom_site_aniso_U_13
_atom_site_aniso_U_23
S1 0.0357(3) 0.0472(3) 0.0603(3) -0.00403(19) 0.0030(2) -0.0062(2)
S2 0.0350(3) 0.0487(3) 0.0741(4) -0.0002(2) 0.0003(2) 0.0049(2)
O1 0.0400(7) 0.0563(7) 0.0364(6) 0.0031(5) 0.0123(5) 0.0014(5)
O2 0.0541(9) 0.0994(12) 0.0492(8) 0.0075(8) 0.0273(7) 0.0011(8)
N1 0.0305(8) 0.0658(10) 0.0500(9) -0.0064(7) 0.0073(7) -0.0073(8)
C1 0.0313(9) 0.0448(10) 0.0642(12) 0.0016(7) 0.0176(8) 0.0010(9)
C2 0.0462(11) 0.0542(11) 0.0603(12) 0.0013(8) 0.0305(10) 0.0005(9)
C3 0.0536(12) 0.0564(11) 0.0447(10) 0.0038(9) 0.0214(9) 0.0036(9)
C4 0.0372(9) 0.0475(10) 0.0422(9) 0.0035(7) 0.0125(8) 0.0037(8)
C5 0.0327(8) 0.0267(7) 0.0406(9) 0.0024(6) 0.0107(7) 0.0020(6)
C6 0.0330(9) 0.0291(8) 0.0492(10) 0.0002(6) 0.0123(7) 0.0009(7)
C7 0.0294(8) 0.0272(7) 0.0385(9) 0.0031(6) 0.0090(6) 0.0025(6)
C8 0.0365(9) 0.0336(8) 0.0381(9) 0.0015(6) 0.0116(7) 0.0017(7)
C9 0.0397(10) 0.0493(10) 0.0393(9) -0.0007(8) 0.0026(7) 0.0006(8)
C10 0.0291(8) 0.0437(10) 0.0525(10) 0.0000(7) 0.0025(7) 0.0017(8)
C11 0.0311(8) 0.0318(8) 0.0393(9) 0.0039(6) 0.0080(7) 0.0027(6)
C12 0.0295(8) 0.0464(10) 0.0476(10) 0.0032(7) 0.0097(7) 0.0041(8)
C13 0.0395(10) 0.0511(10) 0.0463(10) 0.0044(8) 0.0163(8) 0.0042(8)
C14 0.0305(8) 0.0471(10) 0.0439(9) 0.0031(7) 0.0082(7) -0.0025(7)
C15 0.0298(8) 0.0539(11) 0.0334(8) -0.0012(7) 0.0019(6) -0.0023(7)
C16 0.0446(12) 0.0797(16) 0.0781(15) -0.0233(11) 0.0115(11) -0.0075(13)
C17 0.0313(10) 0.0920(18) 0.0773(15) 0.0048(10) 0.0113(10) -0.0135(13)

loop_
_atom_type_symbol
_atom_type_description
_atom_type_scat_dispersion_real
_atom_type_scat_dispersion_imag
_atom_type_scat_source
C C 0.0033 0.0016 'International Tables Vol C Tables 4.2.6.8 and 6.1.1.4'
H H 0.0000 0.0000 'International Tables Vol C Tables 4.2.6.8 and 6.1.1.4'
N N 0.0061 0.0033 'International Tables Vol C Tables 4.2.6.8 and 6.1.1.4'
O O 0.0106 0.0060 'International Tables Vol C Tables 4.2.6.8 and 6.1.1.4'
S S 0.1246 0.1234 'International Tables Vol C Tables 4.2.6.8 and 6.1.1.4'

loop_
_geom_angle_atom_site_label_1
_geom_angle_atom_site_label_2
_geom_angle_atom_site_label_3
_geom_angle
C15 S1 C14 103.50(8)
C13 O1 C8 121.63(14)
C15 N1 C16 124.41(17)
C15 N1 C17 120.92(18)
C16 N1 C17 114.64(17)
C2 C1 C6 121.25(17)
C2 C1 H1 119.4
C6 C1 H1 119.4
C1 C2 C3 119.01(17)
C1 C2 H2 120.5
C3 C2 H2 120.5
C4 C3 C2 121.41(19)
C4 C3 H3 119.3
C2 C3 H3 119.3
C3 C4 C5 121.69(17)
C3 C4 H4 119.2
C5 C4 H4 119.2
C4 C5 C6 116.26(15)
C4 C5 C7 125.03(15)
C6 C5 C7 118.66(15)
C1 C6 C10 119.42(16)
C1 C6 C5 120.26(17)
C10 C6 C5 120.31(15)
C8 C7 C5 116.65(15)
C8 C7 C11 115.72(14)
C5 C7 C11 127.61(15)
O1 C8 C7 123.37(15)
O1 C8 C9 112.63(15)
C7 C8 C9 123.98(15)
C10 C9 C8 119.30(17)
C10 C9 H9 120.4
C8 C9 H9 120.4
C9 C10 C6 120.78(16)
C9 C10 H10 119.6
C6 C10 H10 119.6
C12 C11 C7 118.71(15)
C12 C11 C14 119.09(15)
C7 C11 C14 122.18(14)
C11 C12 C13 124.16(16)
C11 C12 H12 117.9
C13 C12 H12 117.9
O2 C13 O1 117.55(17)
O2 C13 C12 126.46(18)
O1 C13 C12 115.97(15)
C11 C14 S1 116.43(12)
C11 C14 H14A 108.2
S1 C14 H14A 108.2
C11 C14 H14B 108.2
S1 C14 H14B 108.2
H14A C14 H14B 107.3
N1 C15 S2 124.15(14)
N1 C15 S1 113.33(14)
S2 C15 S1 122.51(10)
N1 C16 H16A 109.5
N1 C16 H16B 109.5
H16A C16 H16B 109.5
N1 C16 H16C 109.5
H16A C16 H16C 109.5
H16B C16 H16C 109.5
N1 C17 H17A 109.5
N1 C17 H17B 109.5
H17A C17 H17B 109.5
N1 C17 H17C 109.5
H17A C17 H17C 109.5
H17B C17 H17C 109.5

loop_
_geom_bond_atom_site_label_1
_geom_bond_atom_site_label_2
_geom_bond_distance
S1 C15 1.7844(18)
S1 C14 1.7997(17)
S2 C15 1.6637(18)
O1 C13 1.367(2)
O1 C8 1.374(2)
O2 C13 1.207(2)
N1 C15 1.327(2)
N1 C16 1.460(3)
N1 C17 1.465(3)
C1 C2 1.356(3)
C1 C6 1.415(2)
C1 H1 0.9300
C2 C3 1.392(3)
C2 H2 0.9300
C3 C4 1.370(2)
C3 H3 0.9300
C4 C5 1.412(2)
C4 H4 0.9300
C5 C6 1.424(2)
C5 C7 1.453(2)
C6 C10 1.416(3)
C7 C8 1.387(2)
C7 C11 1.465(2)
C8 C9 1.401(2)
C9 C10 1.350(3)
C9 H9 0.9300
C10 H10 0.9300
C11 C12 1.346(2)
C11 C14 1.514(2)
C12 C13 1.428(3)
C12 H12 0.9300
C14 H14A 0.9700
C14 H14B 0.9700
C16 H16A 0.9600
C16 H16B 0.9600
C16 H16C 0.9600
C17 H17A 0.9600
C17 H17B 0.9600
C17 H17C 0.9600

loop_
_geom_hbond_atom_site_label_D
_geom_hbond_atom_site_label_H
_geom_hbond_atom_site_label_A
_geom_hbond_site_symmetry_A
_geom_hbond_distance_DH
_geom_hbond_distance_HA
_geom_hbond_distance_DA
_geom_hbond_angle_DHA
_geom_hbond_publ_flag
C2 H2 O2 4_675 0.93 2.51 3.405(3) 162 yes

loop_
_geom_torsion_atom_site_label_1
_geom_torsion_atom_site_label_2
_geom_torsion_atom_site_label_3
_geom_torsion_atom_site_label_4
_geom_torsion
C6 C1 C2 C3 1.1(3)
C1 C2 C3 C4 -2.0(3)
C2 C3 C4 C5 -0.1(3)
C3 C4 C5 C6 2.9(3)
C3 C4 C5 C7 -179.57(17)
C2 C1 C6 C10 -176.61(17)
C2 C1 C6 C5 1.9(3)
C4 C5 C6 C1 -3.8(2)
C7 C5 C6 C1 178.55(15)
C4 C5 C6 C10 174.68(15)
C7 C5 C6 C10 -3.0(2)
C4 C5 C7 C8 -171.14(16)
C6 C5 C7 C8 6.3(2)
C4 C5 C7 C11 10.6(3)
C6 C5 C7 C11 -171.94(15)
C13 O1 C8 C7 -0.7(2)
C13 O1 C8 C9 -178.99(16)
C5 C7 C8 O1 176.45(14)
C11 C7 C8 O1 -5.1(2)
C5 C7 C8 C9 -5.4(2)
C11 C7 C8 C9 173.06(15)
O1 C8 C9 C10 179.10(16)
C7 C8 C9 C10 0.8(3)
C8 C9 C10 C6 3.0(3)
C1 C6 C10 C9 176.69(17)
C5 C6 C10 C9 -1.8(3)
C8 C7 C11 C12 6.2(2)
C5 C7 C11 C12 -175.55(15)
C8 C7 C11 C14 -172.20(15)
C5 C7 C11 C14 6.1(2)
C7 C11 C12 C13 -1.9(3)
C14 C11 C12 C13 176.53(16)
C8 O1 C13 O2 -176.03(17)
C8 O1 C13 C12 5.1(2)
C11 C12 C13 O2 177.5(2)
C11 C12 C13 O1 -3.8(3)
C12 C11 C14 S1 -20.2(2)
C7 C11 C14 S1 158.21(12)
C15 S1 C14 C11 86.48(14)
C16 N1 C15 S2 178.01(16)
C17 N1 C15 S2 -0.1(3)
C16 N1 C15 S1 -1.3(2)
C17 N1 C15 S1 -179.39(14)
C14 S1 C15 N1 -173.89(13)
C14 S1 C15 S2 6.82(14)

loop_
_cod_related_entry_id
_cod_related_entry_database
_cod_related_entry_code
1 ChemSpider 30658078
